data_2220877
loop_
_publ_author_name
'Manivel, P.'
'Hathwar, Venkatesha R.'
'Nithya, P.'
'Subashini, R.'
'Nawaz Khan, F.'

_publ_section_title
;
 1-(4-Chlorophenyl)-2-[(3-phenylisoquinolin-1-yl)sulfanyl]ethanone
;
_journal_coeditor_code NG2532
_journal_issue 2
_journal_name_full 'Acta Crystallographica Section E'
_journal_page_first o254
_journal_paper_doi 10.1107/S1600536809000257
_journal_volume 65
_journal_year 2009
_chemical_formula_iupac 'C23 H16 Cl N O S'
_chemical_formula_moiety 'C23 H16 Cl N O S'
_chemical_formula_sum 'C23 H16 Cl N O S'
_chemical_formula_weight 389.89
_chemical_name_systematic
;
1-(4-Chlorophenyl)-2-[(3-phenylisoquinolin-1-yl)sulfanyl]ethanone
;
_space_group_IT_number 61
_symmetry_cell_setting orthorhombic
_symmetry_space_group_name_Hall '-P 2ac 2ab'
_symmetry_space_group_name_H-M 'P b c a'
_atom_sites_solution_hydrogens geom
_atom_sites_solution_primary direct
_atom_sites_solution_secondary difmap
_cell_angle_alpha 90
_cell_angle_beta 90
_cell_angle_gamma 90
_cell_formula_units_Z 8
_cell_length_a 9.5874(14)
_cell_length_b 17.888(3)
_cell_length_c 22.025(3)
_cell_measurement_reflns_used 871
_cell_measurement_temperature 290(2)
_cell_measurement_theta_max 24.96
_cell_measurement_theta_min 1.85
_cell_volume 3777.3(10)
_computing_cell_refinement 'SAINT (Bruker, 2004)'
_computing_data_collection 'SMART (Bruker, 2004)'
_computing_data_reduction 'SAINT (Bruker, 2004)'
_computing_molecular_graphics 'ORTEP-3 (Farrugia, 1997) and CAMERON (Watkin <i>et al.</i>,  1993)'
_computing_publication_material 'SHELXL97 (Sheldrick, 2008)'
_computing_structure_refinement 'SHELXL97 (Sheldrick, 2008)'
_computing_structure_solution 'SHELXS97  (Sheldrick, 2008)'
_diffrn_ambient_temperature 290(2)
_diffrn_measured_fraction_theta_full 1.000
_diffrn_measured_fraction_theta_max 1.000
_diffrn_measurement_device_type 'Bruker SMART CCD area-detector'
_diffrn_measurement_method '\f and \w'
_diffrn_radiation_monochromator graphite
_diffrn_radiation_source 'fine-focus sealed tube'
_diffrn_radiation_type MoK\a
_diffrn_radiation_wavelength 0.71073
_diffrn_reflns_av_R_equivalents 0.1162
_diffrn_reflns_av_sigmaI/netI 0.0754
_diffrn_reflns_limit_h_max 11
_diffrn_reflns_limit_h_min -11
_diffrn_reflns_limit_k_max 21
_diffrn_reflns_limit_k_min -21
_diffrn_reflns_limit_l_max 26
_diffrn_reflns_limit_l_min -24
_diffrn_reflns_number 25674
_diffrn_reflns_reduction_process
;
;
_diffrn_reflns_theta_full 25.00
_diffrn_reflns_theta_max 25.00
_diffrn_reflns_theta_min 1.85
_diffrn_standards_number 0
_exptl_absorpt_coefficient_mu 0.325
_exptl_absorpt_correction_T_max 0.9559
_exptl_absorpt_correction_T_min 0.9012
_exptl_absorpt_correction_type multi-scan
_exptl_absorpt_process_details '(SADABS; Sheldrick, 1996)'
_exptl_crystal_colour colourless
_exptl_crystal_density_diffrn 1.371
_exptl_crystal_density_method 'Not Measured'
_exptl_crystal_description rod
_exptl_crystal_F_000 1616
_exptl_crystal_size_max 0.26
_exptl_crystal_size_mid 0.20
_exptl_crystal_size_min 0.14
_refine_diff_density_max 0.232
_refine_diff_density_min -0.232
_refine_ls_extinction_method none
_refine_ls_goodness_of_fit_ref 1.041
_refine_ls_hydrogen_treatment constr
_refine_ls_matrix_type full
_refine_ls_number_parameters 244
_refine_ls_number_reflns 3332
_refine_ls_number_restraints 0
_refine_ls_restrained_S_all 1.041
_refine_ls_R_factor_all 0.1387
_refine_ls_R_factor_gt 0.0709
_refine_ls_shift/su_max 0.000
_refine_ls_shift/su_mean 0.000
_refine_ls_structure_factor_coef Fsqd
_refine_ls_weighting_details 'calc w=1/[\s^2^(Fo^2^)+(0.0308P)^2^+0.7191P] where P=(Fo^2^+2Fc^2^)/3'
_refine_ls_weighting_scheme calc
_refine_ls_wR_factor_gt 0.1090
_refine_ls_wR_factor_ref 0.1250
_reflns_number_gt 1915
_reflns_number_total 3332
_reflns_threshold_expression I>2\s(I)
_cod_data_source_file ng2532.cif
_cod_data_source_block I
_cod_depositor_comments
;
The following automatic conversions were performed:
'_symmetry_cell_setting' value 'Orthorhombic' changed to 'orthorhombic'
according to '/home/saulius/struct/CIF-dictionaries/cif_core.dic'
dictionary named 'cif_core.dic' version 2.4.1 from 2010-06-29.

Automatic conversion script
Id: cif_fix_enum 1527 2010-12-29 10:47:43Z saulius 

The following automatic conversions were performed:

'_symmetry_cell_setting' value 'Orthorhombic' changed to
'orthorhombic' according to
/home/saulius/struct/CIF-dictionaries/cif_core.dic dictionary named
'cif_core.dic' version 2.4.1 from 2010-06-29.

Automatic conversion script
Id: cif_fix_values 1715 2011-07-08 13:25:40Z adriana 
;
_cod_database_code 2220877
_cod_database_fobs_code 2220877

loop_
_symmetry_equiv_pos_as_xyz
'x, y, z'
'-x+1/2, -y, z+1/2'
'x+1/2, -y+1/2, -z'
'-x, y+1/2, -z+1/2'
'-x, -y, -z'
'x-1/2, y, -z-1/2'
'-x-1/2, y-1/2, z'
'x, -y-1/2, z-1/2'

loop_
_atom_site_type_symbol
_atom_site_label
_atom_site_fract_x
_atom_site_fract_y
_atom_site_fract_z
_atom_site_U_iso_or_equiv
_atom_site_adp_type
_atom_site_calc_flag
_atom_site_refinement_flags
_atom_site_occupancy
_atom_site_disorder_assembly
_atom_site_disorder_group
Cl Cl1 -0.16890(17) 0.07371(9) 0.25163(6) 0.1375(6) Uani d . 1 . .
S S1 -0.09127(10) 0.34062(5) -0.06818(5) 0.0545(3) Uani d . 1 . .
O O1 0.0295(2) 0.19469(13) -0.02148(12) 0.0588(7) Uani d . 1 . .
N N1 0.0851(3) 0.36685(14) 0.02265(13) 0.0406(7) Uani d . 1 . .
C C1 0.0416(3) 0.39062(18) -0.03051(16) 0.0401(9) Uani d . 1 . .
C C2 0.1941(3) 0.40302(18) 0.05067(15) 0.0390(9) Uani d . 1 . .
C C3 0.2597(4) 0.46147(19) 0.02355(16) 0.0460(9) Uani d . 1 . .
H H3 0.3348 0.4841 0.0430 0.055 Uiso calc R 1 . .
C C4 0.2805(4) 0.54850(19) -0.06405(19) 0.0554(10) Uani d . 1 . .
H H4 0.3564 0.5724 -0.0463 0.067 Uiso calc R 1 . .
C C5 0.2337(5) 0.5720(2) -0.1189(2) 0.0644(12) Uani d . 1 . .
H H5 0.2784 0.6111 -0.1387 0.077 Uiso calc R 1 . .
C C6 0.1184(5) 0.5375(2) -0.14581(18) 0.0665(12) Uani d . 1 . .
H H6 0.0862 0.5543 -0.1832 0.080 Uiso calc R 1 . .
C C7 0.0532(4) 0.47981(19) -0.11778(17) 0.0570(11) Uani d . 1 . .
H H7 -0.0237 0.4575 -0.1360 0.068 Uiso calc R 1 . .
C C8 0.1007(4) 0.45349(17) -0.06155(16) 0.0410(8) Uani d . 1 . .
C C9 0.2160(4) 0.48838(17) -0.03338(16) 0.0428(9) Uani d . 1 . .
C C10 0.2362(4) 0.3727(2) 0.11049(16) 0.0439(9) Uani d . 1 . .
C C11 0.3618(4) 0.3927(2) 0.13781(17) 0.0656(12) Uani d . 1 . .
H H11 0.4201 0.4267 0.1184 0.079 Uiso calc R 1 . .
C C12 0.4012(5) 0.3632(3) 0.19275(19) 0.0801(13) Uani d . 1 . .
H H12 0.4854 0.3779 0.2100 0.096 Uiso calc R 1 . .
C C13 0.3193(5) 0.3129(3) 0.22247(19) 0.0778(13) Uani d . 1 . .
H H13 0.3463 0.2933 0.2598 0.093 Uiso calc R 1 . .
C C14 0.1957(5) 0.2919(2) 0.19589(19) 0.0748(13) Uani d . 1 . .
H H14 0.1390 0.2570 0.2152 0.090 Uiso calc R 1 . .
C C15 0.1543(4) 0.3218(2) 0.14102(17) 0.0594(11) Uani d . 1 . .
H H15 0.0694 0.3072 0.1243 0.071 Uiso calc R 1 . .
C C16 -0.1538(3) 0.28339(18) -0.00757(16) 0.0486(10) Uani d . 1 . .
H H16A -0.1685 0.3150 0.0276 0.058 Uiso calc R 1 . .
H H16B -0.2440 0.2634 -0.0193 0.058 Uiso calc R 1 . .
C C17 -0.0618(4) 0.21887(18) 0.01117(18) 0.0454(10) Uani d . 1 . .
C C18 -0.0910(4) 0.18457(17) 0.07171(18) 0.0470(9) Uani d . 1 . .
C C19 -0.2116(4) 0.1996(2) 0.10416(18) 0.0529(10) Uani d . 1 . .
H H19 -0.2767 0.2330 0.0885 0.064 Uiso calc R 1 . .
C C20 -0.2360(4) 0.1656(3) 0.15937(19) 0.0693(12) Uani d . 1 . .
H H20 -0.3179 0.1754 0.1806 0.083 Uiso calc R 1 . .
C C21 -0.1389(6) 0.1174(3) 0.18275(19) 0.0769(13) Uani d . 1 . .
C C22 -0.0177(5) 0.1022(2) 0.1514(2) 0.0762(13) Uani d . 1 . .
H H22 0.0480 0.0695 0.1675 0.091 Uiso calc R 1 . .
C C23 0.0055(4) 0.1354(2) 0.0962(2) 0.0630(11) Uani d . 1 . .
H H23 0.0869 0.1249 0.0750 0.076 Uiso calc R 1 . .

loop_
_atom_site_aniso_label
_atom_site_aniso_U_11
_atom_site_aniso_U_22
_atom_site_aniso_U_33
_atom_site_aniso_U_12
_atom_site_aniso_U_13
_atom_site_aniso_U_23
Cl1 0.1541(14) 0.1891(16) 0.0694(9) -0.0056(13) -0.0200(9) 0.0362(10)
S1 0.0462(6) 0.0542(5) 0.0632(7) -0.0085(5) -0.0116(6) -0.0032(5)
O1 0.0391(15) 0.0504(15) 0.087(2) 0.0030(12) 0.0112(15) -0.0136(14)
N1 0.0357(17) 0.0379(15) 0.0481(19) -0.0030(14) 0.0007(16) -0.0072(14)
C1 0.032(2) 0.038(2) 0.050(2) 0.0031(16) 0.0014(18) -0.0074(18)
C2 0.036(2) 0.037(2) 0.045(2) 0.0020(17) 0.0029(17) -0.0125(17)
C3 0.044(2) 0.040(2) 0.054(2) -0.0063(17) -0.005(2) -0.0126(19)
C4 0.055(3) 0.040(2) 0.071(3) -0.0047(19) 0.010(2) -0.005(2)
C5 0.074(3) 0.043(2) 0.076(3) -0.001(2) 0.017(3) 0.006(2)
C6 0.084(3) 0.058(3) 0.058(3) 0.005(2) 0.003(3) 0.011(2)
C7 0.060(3) 0.048(2) 0.063(3) 0.000(2) -0.004(2) 0.003(2)
C8 0.042(2) 0.0353(18) 0.046(2) 0.0077(17) 0.0068(19) -0.0053(18)
C9 0.043(2) 0.0303(19) 0.055(2) -0.0010(17) 0.007(2) -0.0096(18)
C10 0.040(2) 0.047(2) 0.045(2) -0.0009(18) 0.001(2) -0.0121(19)
C11 0.057(3) 0.087(3) 0.054(3) -0.015(2) -0.002(2) 0.004(2)
C12 0.064(3) 0.119(4) 0.057(3) -0.018(3) -0.013(3) 0.003(3)
C13 0.082(4) 0.101(4) 0.050(3) -0.005(3) -0.010(3) 0.006(3)
C14 0.084(3) 0.078(3) 0.063(3) -0.016(3) -0.009(3) 0.019(3)
C15 0.060(3) 0.059(3) 0.058(3) -0.009(2) -0.011(2) 0.005(2)
C16 0.033(2) 0.044(2) 0.068(3) -0.0058(17) -0.0008(19) -0.0072(19)
C17 0.031(2) 0.0346(19) 0.071(3) -0.0067(17) -0.005(2) -0.011(2)
C18 0.039(2) 0.0350(18) 0.067(3) -0.0037(18) -0.005(2) -0.012(2)
C19 0.047(3) 0.053(2) 0.058(3) -0.002(2) -0.008(2) -0.008(2)
C20 0.059(3) 0.091(3) 0.058(3) -0.009(3) -0.006(3) -0.013(3)
C21 0.084(4) 0.090(3) 0.057(3) -0.012(3) -0.019(3) -0.003(3)
C22 0.077(4) 0.062(3) 0.090(4) 0.004(3) -0.030(3) 0.007(3)
C23 0.050(3) 0.050(2) 0.089(3) 0.002(2) -0.008(2) -0.001(2)

loop_
_atom_type_symbol
_atom_type_description
_atom_type_scat_dispersion_real
_atom_type_scat_dispersion_imag
_atom_type_scat_source
S S 0.1246 0.1234 'International Tables Vol C Tables 4.2.6.8 and 6.1.1.4'
O O 0.0106 0.0060 'International Tables Vol C Tables 4.2.6.8 and 6.1.1.4'
N N 0.0061 0.0033 'International Tables Vol C Tables 4.2.6.8 and 6.1.1.4'
Cl Cl 0.1484 0.1585 'International Tables Vol C Tables 4.2.6.8 and 6.1.1.4'
H H 0.0000 0.0000 'International Tables Vol C Tables 4.2.6.8 and 6.1.1.4'
C C 0.0033 0.0016 'International Tables Vol C Tables 4.2.6.8 and 6.1.1.4'

loop_
_geom_angle_atom_site_label_1
_geom_angle_atom_site_label_2
_geom_angle_atom_site_label_3
_geom_angle_site_symmetry_1
_geom_angle_site_symmetry_3
_geom_angle
_geom_angle_publ_flag
C1 S1 C16 . . 100.46(17) ?
C1 N1 C2 . . 119.3(3) ?
N1 C1 C8 . . 123.6(3) ?
N1 C1 S1 . . 119.0(3) ?
C8 C1 S1 . . 117.3(3) ?
C3 C2 N1 . . 121.1(3) ?
C3 C2 C10 . . 123.1(3) ?
N1 C2 C10 . . 115.8(3) ?
C2 C3 C9 . . 121.2(3) ?
C2 C3 H3 . . 119.4 ?
C9 C3 H3 . . 119.4 ?
C5 C4 C9 . . 121.1(4) ?
C5 C4 H4 . . 119.4 ?
C9 C4 H4 . . 119.4 ?
C4 C5 C6 . . 120.3(4) ?
C4 C5 H5 . . 119.9 ?
C6 C5 H5 . . 119.9 ?
C7 C6 C5 . . 120.5(4) ?
C7 C6 H6 . . 119.8 ?
C5 C6 H6 . . 119.8 ?
C6 C7 C8 . . 120.6(4) ?
C6 C7 H7 . . 119.7 ?
C8 C7 H7 . . 119.7 ?
C7 C8 C9 . . 119.6(3) ?
C7 C8 C1 . . 123.8(3) ?
C9 C8 C1 . . 116.5(3) ?
C3 C9 C4 . . 123.8(3) ?
C3 C9 C8 . . 118.2(3) ?
C4 C9 C8 . . 118.0(3) ?
C15 C10 C11 . . 116.9(4) ?
C15 C10 C2 . . 121.4(3) ?
C11 C10 C2 . . 121.8(3) ?
C12 C11 C10 . . 121.3(4) ?
C12 C11 H11 . . 119.3 ?
C10 C11 H11 . . 119.3 ?
C13 C12 C11 . . 121.3(4) ?
C13 C12 H12 . . 119.4 ?
C11 C12 H12 . . 119.4 ?
C12 C13 C14 . . 118.2(4) ?
C12 C13 H13 . . 120.9 ?
C14 C13 H13 . . 120.9 ?
C13 C14 C15 . . 121.0(4) ?
C13 C14 H14 . . 119.5 ?
C15 C14 H14 . . 119.5 ?
C10 C15 C14 . . 121.3(4) ?
C10 C15 H15 . . 119.4 ?
C14 C15 H15 . . 119.4 ?
C17 C16 S1 . . 116.5(2) ?
C17 C16 H16A . . 108.2 ?
S1 C16 H16A . . 108.2 ?
C17 C16 H16B . . 108.2 ?
S1 C16 H16B . . 108.2 ?
H16A C16 H16B . . 107.3 ?
O1 C17 C18 . . 121.2(3) ?
O1 C17 C16 . . 122.2(3) ?
C18 C17 C16 . . 116.6(3) ?
C23 C18 C19 . . 118.6(4) ?
C23 C18 C17 . . 118.9(4) ?
C19 C18 C17 . . 122.5(3) ?
C20 C19 C18 . . 120.7(4) ?
C20 C19 H19 . . 119.6 ?
C18 C19 H19 . . 119.6 ?
C21 C20 C19 . . 119.6(4) ?
C21 C20 H20 . . 120.2 ?
C19 C20 H20 . . 120.2 ?
C20 C21 C22 . . 120.6(4) ?
C20 C21 Cl1 . . 120.1(4) ?
C22 C21 Cl1 . . 119.3(4) ?
C23 C22 C21 . . 119.7(4) ?
C23 C22 H22 . . 120.2 ?
C21 C22 H22 . . 120.2 ?
C22 C23 C18 . . 120.8(4) ?
C22 C23 H23 . . 119.6 ?
C18 C23 H23 . . 119.6 ?

loop_
_geom_bond_atom_site_label_1
_geom_bond_atom_site_label_2
_geom_bond_site_symmetry_2
_geom_bond_distance
_geom_bond_publ_flag
Cl1 C21 . 1.731(4) ?
S1 C1 . 1.764(3) ?
S1 C16 . 1.786(3) ?
O1 C17 . 1.212(4) ?
N1 C1 . 1.314(4) ?
N1 C2 . 1.375(4) ?
C1 C8 . 1.433(4) ?
C2 C3 . 1.359(4) ?
C2 C10 . 1.481(4) ?
C3 C9 . 1.407(4) ?
C3 H3 . 0.9300 ?
C4 C5 . 1.355(5) ?
C4 C9 . 1.412(4) ?
C4 H4 . 0.9300 ?
C5 C6 . 1.398(5) ?
C5 H5 . 0.9300 ?
C6 C7 . 1.355(5) ?
C6 H6 . 0.9300 ?
C7 C8 . 1.401(4) ?
C7 H7 . 0.9300 ?
C8 C9 . 1.413(4) ?
C10 C15 . 1.378(4) ?
C10 C11 . 1.392(5) ?
C11 C12 . 1.373(5) ?
C11 H11 . 0.9300 ?
C12 C13 . 1.362(5) ?
C12 H12 . 0.9300 ?
C13 C14 . 1.374(5) ?
C13 H13 . 0.9300 ?
C14 C15 . 1.379(5) ?
C14 H14 . 0.9300 ?
C15 H15 . 0.9300 ?
C16 C17 . 1.510(4) ?
C16 H16A . 0.9700 ?
C16 H16B . 0.9700 ?
C17 C18 . 1.494(5) ?
C18 C23 . 1.385(5) ?
C18 C19 . 1.385(5) ?
C19 C20 . 1.380(5) ?
C19 H19 . 0.9300 ?
C20 C21 . 1.369(6) ?
C20 H20 . 0.9300 ?
C21 C22 . 1.380(6) ?
C22 C23 . 1.371(5) ?
C22 H22 . 0.9300 ?
C23 H23 . 0.9300 ?

loop_
_geom_hbond_atom_site_label_D
_geom_hbond_atom_site_label_H
_geom_hbond_atom_site_label_A
_geom_hbond_site_symmetry_A
_geom_hbond_distance_DH
_geom_hbond_distance_HA
_geom_hbond_distance_DA
_geom_hbond_angle_DHA
_geom_hbond_publ_flag
C4 H4 O1 7_665 0.9300 2.5100 3.322(4) 147.00 no
C16 H16B O1 3_455 0.9700 2.4700 3.128(4) 125.00 no

loop_
_geom_torsion_atom_site_label_1
_geom_torsion_atom_site_label_2
_geom_torsion_atom_site_label_3
_geom_torsion_atom_site_label_4
_geom_torsion_site_symmetry_1
_geom_torsion_site_symmetry_2
_geom_torsion_site_symmetry_3
_geom_torsion_site_symmetry_4
_geom_torsion
_geom_torsion_publ_flag
C2 N1 C1 C8 . . . . -0.6(4) ?
C2 N1 C1 S1 . . . . 176.3(2) ?
C16 S1 C1 N1 . . . . 14.4(3) ?
C16 S1 C1 C8 . . . . -168.5(2) ?
C1 N1 C2 C3 . . . . -1.8(4) ?
C1 N1 C2 C10 . . . . 179.9(3) ?
N1 C2 C3 C9 . . . . 1.8(5) ?
C10 C2 C3 C9 . . . . 180.0(3) ?
C9 C4 C5 C6 . . . . 1.0(6) ?
C4 C5 C6 C7 . . . . -0.8(6) ?
C5 C6 C7 C8 . . . . -0.3(6) ?
C6 C7 C8 C9 . . . . 1.2(5) ?
C6 C7 C8 C1 . . . . -176.9(3) ?
N1 C1 C8 C7 . . . . -178.9(3) ?
S1 C1 C8 C7 . . . . 4.2(4) ?
N1 C1 C8 C9 . . . . 2.9(5) ?
S1 C1 C8 C9 . . . . -174.0(2) ?
C2 C3 C9 C4 . . . . -179.5(3) ?
C2 C3 C9 C8 . . . . 0.7(5) ?
C5 C4 C9 C3 . . . . -180.0(3) ?
C5 C4 C9 C8 . . . . -0.2(5) ?
C7 C8 C9 C3 . . . . 178.9(3) ?
C1 C8 C9 C3 . . . . -2.8(4) ?
C7 C8 C9 C4 . . . . -0.9(4) ?
C1 C8 C9 C4 . . . . 177.3(3) ?
C3 C2 C10 C15 . . . . 169.4(3) ?
N1 C2 C10 C15 . . . . -12.4(4) ?
C3 C2 C10 C11 . . . . -12.3(5) ?
N1 C2 C10 C11 . . . . 165.9(3) ?
C15 C10 C11 C12 . . . . -0.4(6) ?
C2 C10 C11 C12 . . . . -178.8(4) ?
C10 C11 C12 C13 . . . . 0.4(7) ?
C11 C12 C13 C14 . . . . 0.3(7) ?
C12 C13 C14 C15 . . . . -1.0(7) ?
C11 C10 C15 C14 . . . . -0.3(6) ?
C2 C10 C15 C14 . . . . 178.1(3) ?
C13 C14 C15 C10 . . . . 1.0(6) ?
C1 S1 C16 C17 . . . . -73.9(3) ?
S1 C16 C17 O1 . . . . -18.5(4) ?
S1 C16 C17 C18 . . . . 163.1(2) ?
O1 C17 C18 C23 . . . . 13.8(5) ?
C16 C17 C18 C23 . . . . -167.7(3) ?
O1 C17 C18 C19 . . . . -165.7(3) ?
C16 C17 C18 C19 . . . . 12.8(4) ?
C23 C18 C19 C20 . . . . -0.8(5) ?
C17 C18 C19 C20 . . . . 178.7(3) ?
C18 C19 C20 C21 . . . . 1.0(6) ?
C19 C20 C21 C22 . . . . -0.5(6) ?
C19 C20 C21 Cl1 . . . . -179.4(3) ?
C20 C21 C22 C23 . . . . -0.2(6) ?
Cl1 C21 C22 C23 . . . . 178.7(3) ?
C21 C22 C23 C18 . . . . 0.4(6) ?
C19 C18 C23 C22 . . . . 0.1(5) ?
C17 C18 C23 C22 . . . . -179.4(3) ?

loop_
_cod_related_entry_id
_cod_related_entry_database
_cod_related_entry_code
1 ChemSpider 24741524
